data_4038765
loop_
_publ_author_name
'Feberero, Claudia'
'Sedano, Carlos'
'Su\'arez-Pantiga, Samuel'
'L\'opez, Carlos Silva'
'Sanz, Roberto'

_publ_section_title
;
 Experimental and Computational Study of the 1,5-O \\rightarrow N
 Carbamoyl Snieckus-Fries-Type Rearrangement.
;
_journal_issue 19
_journal_name_full 'The Journal of organic chemistry'
_journal_page_first 12561
_journal_page_last 12578
_journal_paper_doi 10.1021/acs.joc.0c01732
_journal_volume 85
_journal_year 2020
_chemical_formula_moiety 'C25 H27 Cl N2 O4 S'
_chemical_formula_sum 'C25 H27 Cl N2 O4 S'
_chemical_formula_weight 486.99
_chemical_name_systematic 'O-4-Chloro-2-(((4-methylphenyl)sulfonamido)(phenyl)methyl)phenyl N,N-diethylcarbamate'
_space_group_crystal_system orthorhombic
_space_group_IT_number 19
_space_group_name_Hall 'P 2ac 2ab'
_space_group_name_H-M_alt 'P 21 21 21'
_atom_sites_solution_hydrogens mixed
_atom_sites_solution_primary dual
_audit_creation_date 2020-04-30
_audit_creation_method
;
Olex2 1.2
(compiled 2018.05.29 svn.r3508 for OlexSys, GUI svn.r5506)
;
_audit_update_record
;
2020-04-30 deposited with the CCDC.	2020-06-11 downloaded from the CCDC.
;
_cell_angle_alpha 90
_cell_angle_beta 90
_cell_angle_gamma 90
_cell_formula_units_Z 4
_cell_length_a 10.9060(6)
_cell_length_b 13.6614(7)
_cell_length_c 16.6806(9)
_cell_measurement_reflns_used 4356
_cell_measurement_temperature 298(2)
_cell_measurement_theta_max 24.99
_cell_measurement_theta_min 2.39
_cell_volume 2485.3(2)
_computing_cell_refinement 'SAINT V8.38A (?, 2016)'
_computing_data_reduction 'SAINT V8.38A (?, 2016)'
_computing_molecular_graphics 'Olex2 (Dolomanov et al., 2009)'
_computing_publication_material 'Olex2 (Dolomanov et al., 2009)'
_computing_structure_refinement 'ShelXL (Sheldrick, 2015)'
_computing_structure_solution 'ShelXT (Sheldrick, 2015)'
_diffrn_ambient_temperature 298(2)
_diffrn_measured_fraction_theta_full 0.990
_diffrn_measured_fraction_theta_max 0.990
_diffrn_measurement_device_type 'Bruker APEX-II CCD'
_diffrn_measurement_method 'omega scans'
_diffrn_radiation_monochromator graphite
_diffrn_radiation_type MoK\a
_diffrn_radiation_wavelength 0.71073
_diffrn_reflns_av_R_equivalents 0.0579
_diffrn_reflns_av_unetI/netI 0.0328
_diffrn_reflns_Laue_measured_fraction_full 0.990
_diffrn_reflns_Laue_measured_fraction_max 0.990
_diffrn_reflns_limit_h_max 13
_diffrn_reflns_limit_h_min -12
_diffrn_reflns_limit_k_max 16
_diffrn_reflns_limit_k_min -16
_diffrn_reflns_limit_l_max 19
_diffrn_reflns_limit_l_min -19
_diffrn_reflns_number 29708
_diffrn_reflns_point_group_measured_fraction_full 0.991
_diffrn_reflns_point_group_measured_fraction_max 0.990
_diffrn_reflns_theta_full 25.176
_diffrn_reflns_theta_max 25.176
_diffrn_reflns_theta_min 2.390
_exptl_absorpt_coefficient_mu 0.271
_exptl_absorpt_correction_T_max 0.922
_exptl_absorpt_correction_T_min 0.897
_exptl_absorpt_correction_type multi-scan
_exptl_absorpt_process_details
'SADABS-2016/2 (Bruker,2016/2) was used for absorption correction. wR2(int) was 0.0870 before and 0.0616 after correction. The Ratio of minimum to maximum transmission is 0.7277. The \l/2 correction factor is Not present.'
_exptl_crystal_colour colourless
_exptl_crystal_colour_primary colourless
_exptl_crystal_density_diffrn 1.302
_exptl_crystal_density_method none
_exptl_crystal_description prism
_exptl_crystal_F_000 1024
_exptl_crystal_size_max 0.4
_exptl_crystal_size_mid 0.3
_exptl_crystal_size_min 0.3
_refine_diff_density_max 0.199
_refine_diff_density_min -0.178
_refine_diff_density_rms 0.029
_refine_ls_abs_structure_details
;
 Flack x determined using 1436 quotients [(I+)-(I-)]/[(I+)+(I-)]
 (Parsons, Flack and Wagner, Acta Cryst. B69 (2013) 249-259).
;
_refine_ls_abs_structure_Flack 0.02(3)
_refine_ls_extinction_method none
_refine_ls_goodness_of_fit_ref 1.098
_refine_ls_hydrogen_treatment mixed
_refine_ls_matrix_type full
_refine_ls_number_parameters 304
_refine_ls_number_reflns 4403
_refine_ls_number_restraints 0
_refine_ls_restrained_S_all 1.098
_refine_ls_R_factor_all 0.0496
_refine_ls_R_factor_gt 0.0392
_refine_ls_shift/su_max 0.000
_refine_ls_shift/su_mean 0.000
_refine_ls_structure_factor_coef Fsqd
_refine_ls_weighting_details 'w=1/[\s^2^(Fo^2^)+(0.0268P)^2^+0.6366P] where P=(Fo^2^+2Fc^2^)/3'
_refine_ls_weighting_scheme calc
_refine_ls_wR_factor_gt 0.0807
_refine_ls_wR_factor_ref 0.0864
_reflns_Friedel_coverage 0.763
_reflns_Friedel_fraction_full 0.991
_reflns_Friedel_fraction_max 0.991
_reflns_number_gt 3827
_reflns_number_total 4403
_reflns_threshold_expression 'I > 2\s(I)'
_cod_data_source_file 2000155.cif
_cod_data_source_block mo_scan_0m
_cod_depositor_comments 'Adding full bibliography for 4038765--4038772.cif.'
_cod_database_code 4038765
_shelx_shelxl_version_number 2018/3
_shelx_space_group_comment
;
The symmetry employed for this shelxl refinement is uniquely defined
by the following loop, which should always be used as a source of
symmetry information in preference to the above space-group names.
They are only intended as comments.
;
_shelx_estimated_absorpt_t_max 0.923
_shelx_estimated_absorpt_t_min 0.899
_olex2_refinement_description
;
1. Fixed Uiso
 At 1.2 times of:
  All C(H) groups, All C(H,H) groups, All N(H) groups
 At 1.5 times of:
  All C(H,H,H) groups
2.a Ternary CH refined with riding coordinates:
 C1(H1)
2.b Secondary CH2 refined with riding coordinates:
 C14(H14A,H14B), C16(H16A,H16B)
2.c Aromatic/amide H refined with riding coordinates:
 C8(H8), C4(H4), C27(H27), C22(H22), C26(H26), C33(H33), C7(H7), C29(H29),
 C23(H23), C31(H31), C32(H32), C30(H30)
2.d Idealised Me refined as rotating group:
 C15(H15A,H15B,H15C), C25(H25A,H25B,H25C), C17(H17A,H17B,H17C)
;
_olex2_submission_special_instructions 'No special instructions were received'

loop_
_space_group_symop_operation_xyz
'x, y, z'
'-x+1/2, -y, z+1/2'
'-x, y+1/2, -z+1/2'
'x+1/2, -y+1/2, -z'

loop_
_atom_site_label
_atom_site_type_symbol
_atom_site_fract_x
_atom_site_fract_y
_atom_site_fract_z
_atom_site_U_iso_or_equiv
_atom_site_adp_type
_atom_site_occupancy
_atom_site_site_symmetry_order
_atom_site_calc_flag
_atom_site_refinement_flags_posn
_atom_site_refinement_flags_adp
_atom_site_refinement_flags_occupancy
_atom_site_disorder_assembly
_atom_site_disorder_group
S18 S 0.40951(9) -0.01746(6) 0.58064(6) 0.0557(2) Uani 1 1 d . . . . .
Cl6 Cl 0.89892(8) 0.19174(8) 0.68559(7) 0.0767(3) Uani 1 1 d . . . . .
O10 O 0.4018(2) 0.33433(15) 0.62572(15) 0.0586(6) Uani 1 1 d . . . . .
O12 O 0.3951(3) 0.46720(19) 0.70709(15) 0.0690(7) Uani 1 1 d . . . . .
O19 O 0.4241(3) 0.0461(2) 0.51365(15) 0.0760(8) Uani 1 1 d . . . . .
O20 O 0.4680(3) -0.1106(2) 0.5822(2) 0.0822(9) Uani 1 1 d . . . . .
N2 N 0.4569(3) 0.0395(2) 0.65947(19) 0.0529(7) Uani 1 1 d . . . . .
H2 H 0.481(4) 0.007(3) 0.698(2) 0.063 Uiso 1 1 d R . . . .
C9 C 0.5196(3) 0.3068(2) 0.64756(19) 0.0457(8) Uani 1 1 d . . . . .
C28 C 0.3583(3) 0.1513(2) 0.7552(2) 0.0472(8) Uani 1 1 d . . . . .
C1 C 0.4230(3) 0.1417(2) 0.6751(2) 0.0456(8) Uani 1 1 d . . . . .
H1 H 0.364368 0.161056 0.633548 0.055 Uiso 1 1 calc R . . . .
C3 C 0.5345(3) 0.2086(2) 0.66701(19) 0.0429(7) Uani 1 1 d . . . . .
N13 N 0.2547(3) 0.4439(2) 0.60790(19) 0.0619(9) Uani 1 1 d . . . . .
C21 C 0.2500(3) -0.0361(2) 0.5923(2) 0.0468(8) Uani 1 1 d . . . . .
C8 C 0.6176(3) 0.3698(2) 0.6413(2) 0.0535(9) Uani 1 1 d . . . . .
H8 H 0.604709 0.435456 0.629085 0.064 Uiso 1 1 calc R . . . .
C11 C 0.3529(3) 0.4208(3) 0.6521(2) 0.0518(8) Uani 1 1 d . . . . .
C4 C 0.6531(3) 0.1751(2) 0.6795(2) 0.0470(8) Uani 1 1 d . . . . .
H4 H 0.666394 0.109884 0.692908 0.056 Uiso 1 1 calc R . . . .
C27 C 0.2077(4) -0.1077(3) 0.6427(3) 0.0669(11) Uani 1 1 d . . . . .
H27 H 0.262532 -0.148490 0.669269 0.080 Uiso 1 1 calc R . . . .
C22 C 0.1683(3) 0.0232(3) 0.5522(2) 0.0568(9) Uani 1 1 d . . . . .
H22 H 0.196474 0.071685 0.517661 0.068 Uiso 1 1 calc R . . . .
C26 C 0.0833(4) -0.1187(3) 0.6536(3) 0.0749(12) Uani 1 1 d . . . . .
H26 H 0.055322 -0.167163 0.688172 0.090 Uiso 1 1 calc R . . . .
C33 C 0.2369(4) 0.1247(3) 0.7613(3) 0.0726(12) Uani 1 1 d . . . . .
H33 H 0.195422 0.102731 0.716066 0.087 Uiso 1 1 calc R . . . .
C7 C 0.7355(3) 0.3352(3) 0.6532(2) 0.0567(9) Uani 1 1 d . . . . .
H7 H 0.802771 0.376712 0.648544 0.068 Uiso 1 1 calc R . . . .
C5 C 0.7508(3) 0.2377(3) 0.6720(2) 0.0512(8) Uani 1 1 d . . . . .
C14 C 0.2125(4) 0.3850(3) 0.5384(2) 0.0638(10) Uani 1 1 d . . . . .
H14A H 0.170719 0.427358 0.500524 0.077 Uiso 1 1 calc R . . . .
H14B H 0.283004 0.356826 0.511463 0.077 Uiso 1 1 calc R . . . .
C29 C 0.4158(4) 0.1849(3) 0.8230(2) 0.0689(10) Uani 1 1 d . . . . .
H29 H 0.497325 0.204669 0.820229 0.083 Uiso 1 1 calc R . . . .
C24 C -0.0007(4) -0.0604(3) 0.6151(3) 0.0669(11) Uani 1 1 d . . . . .
C23 C 0.0437(4) 0.0099(3) 0.5639(2) 0.0652(10) Uani 1 1 d . . . . .
H23 H -0.011292 0.049564 0.536348 0.078 Uiso 1 1 calc R . . . .
C31 C 0.2341(5) 0.1627(3) 0.9006(3) 0.0776(13) Uani 1 1 d . . . . .
H31 H 0.192476 0.166421 0.949163 0.093 Uiso 1 1 calc R . . . .
C15 C 0.1283(4) 0.3054(3) 0.5633(3) 0.0931(15) Uani 1 1 d . . . . .
H15A H 0.100815 0.270306 0.516747 0.140 Uiso 1 1 calc GR . . . .
H15B H 0.059009 0.332923 0.590609 0.140 Uiso 1 1 calc GR . . . .
H15C H 0.170728 0.261368 0.598538 0.140 Uiso 1 1 calc GR . . . .
C32 C 0.1758(4) 0.1302(3) 0.8335(3) 0.0852(15) Uani 1 1 d . . . . .
H32 H 0.093972 0.111559 0.836441 0.102 Uiso 1 1 calc R . . . .
C16 C 0.1812(4) 0.5288(3) 0.6313(3) 0.0844(14) Uani 1 1 d . . . . .
H16A H 0.192862 0.540888 0.688083 0.101 Uiso 1 1 calc R . . . .
H16B H 0.095213 0.513795 0.622853 0.101 Uiso 1 1 calc R . . . .
C30 C 0.3540(4) 0.1897(4) 0.8957(3) 0.0832(13) Uani 1 1 d . . . . .
H30 H 0.394751 0.211559 0.941321 0.100 Uiso 1 1 calc R . . . .
C25 C -0.1362(4) -0.0744(4) 0.6298(4) 0.1007(17) Uani 1 1 d . . . . .
H25A H -0.147927 -0.108999 0.679340 0.151 Uiso 1 1 calc GR . . . .
H25B H -0.171171 -0.111481 0.586617 0.151 Uiso 1 1 calc GR . . . .
H25C H -0.175583 -0.011690 0.632928 0.151 Uiso 1 1 calc GR . . . .
C17 C 0.2124(6) 0.6185(4) 0.5863(4) 0.121(2) Uani 1 1 d . . . . .
H17A H 0.194519 0.608945 0.530515 0.181 Uiso 1 1 calc GR . . . .
H17B H 0.298113 0.632482 0.592752 0.181 Uiso 1 1 calc GR . . . .
H17C H 0.164930 0.672276 0.606463 0.181 Uiso 1 1 calc GR . . . .

loop_
_atom_site_aniso_label
_atom_site_aniso_U_11
_atom_site_aniso_U_22
_atom_site_aniso_U_33
_atom_site_aniso_U_23
_atom_site_aniso_U_13
_atom_site_aniso_U_12
S18 0.0522(5) 0.0567(5) 0.0581(5) -0.0123(4) -0.0011(5) -0.0019(4)
Cl6 0.0384(4) 0.0737(6) 0.1181(9) -0.0017(6) 0.0078(6) 0.0010(5)
O10 0.0555(14) 0.0431(12) 0.0771(16) -0.0069(11) -0.0198(14) 0.0079(12)
O12 0.0689(16) 0.0722(16) 0.0659(15) -0.0218(14) -0.0151(14) 0.0094(15)
O19 0.076(2) 0.095(2) 0.0565(15) 0.0018(15) 0.0100(14) -0.0167(17)
O20 0.0700(18) 0.0688(17) 0.108(2) -0.0330(18) -0.0107(17) 0.0158(15)
N2 0.0525(17) 0.0449(17) 0.0612(19) -0.0017(14) -0.0131(15) 0.0014(13)
C9 0.0463(18) 0.0482(18) 0.0425(18) -0.0012(15) -0.0034(15) 0.0011(16)
C28 0.0442(18) 0.0391(17) 0.058(2) 0.0016(15) 0.0010(16) 0.0017(14)
C1 0.0403(17) 0.0416(17) 0.0550(19) 0.0006(15) -0.0046(16) 0.0019(14)
C3 0.0442(17) 0.0449(18) 0.0394(18) -0.0009(14) 0.0014(14) -0.0003(15)
N13 0.057(2) 0.0556(18) 0.073(2) -0.0105(16) -0.0155(17) 0.0127(15)
C21 0.052(2) 0.0417(17) 0.0469(18) -0.0049(15) -0.0075(16) -0.0040(16)
C8 0.060(2) 0.0459(18) 0.055(2) 0.0051(16) 0.0006(18) -0.0036(17)
C11 0.051(2) 0.0468(19) 0.058(2) -0.0022(17) -0.0031(18) 0.0010(16)
C4 0.0440(17) 0.0429(18) 0.0540(19) 0.0016(16) 0.0023(16) 0.0024(15)
C27 0.070(3) 0.051(2) 0.080(3) 0.012(2) -0.015(2) -0.0012(19)
C22 0.063(2) 0.056(2) 0.051(2) 0.0060(17) -0.0038(18) -0.0009(19)
C26 0.074(3) 0.055(2) 0.096(3) 0.017(2) 0.005(3) -0.016(2)
C33 0.054(2) 0.079(3) 0.084(3) -0.013(2) 0.008(2) -0.018(2)
C7 0.051(2) 0.055(2) 0.064(2) 0.0012(18) 0.0091(18) -0.0132(17)
C5 0.0411(18) 0.057(2) 0.056(2) -0.0029(17) 0.0055(16) 0.0000(16)
C14 0.058(2) 0.068(2) 0.066(2) 0.007(2) -0.012(2) 0.004(2)
C29 0.058(2) 0.090(3) 0.059(2) 0.001(2) 0.002(2) -0.012(2)
C24 0.057(2) 0.059(2) 0.085(3) -0.019(2) -0.002(2) -0.0089(19)
C23 0.061(2) 0.070(3) 0.064(2) 0.004(2) -0.0139(19) 0.008(2)
C31 0.091(3) 0.071(3) 0.072(3) 0.016(2) 0.033(3) 0.004(3)
C15 0.084(3) 0.077(3) 0.118(4) 0.022(3) -0.026(3) -0.010(3)
C32 0.064(3) 0.085(3) 0.106(4) -0.001(3) 0.032(3) -0.016(2)
C16 0.070(3) 0.078(3) 0.105(3) -0.024(3) -0.012(3) 0.029(2)
C30 0.091(3) 0.104(3) 0.055(2) -0.002(2) 0.007(2) -0.006(3)
C25 0.063(3) 0.094(4) 0.145(5) -0.022(3) 0.003(3) -0.017(3)
C17 0.163(6) 0.060(3) 0.140(5) -0.009(3) -0.022(5) 0.030(3)

loop_
_atom_type_symbol
_atom_type_description
_atom_type_scat_dispersion_real
_atom_type_scat_dispersion_imag
_atom_type_scat_source
C C 0.0033 0.0016 'International Tables Vol C Tables 4.2.6.8 and 6.1.1.4'
H H 0.0000 0.0000 'International Tables Vol C Tables 4.2.6.8 and 6.1.1.4'
Cl Cl 0.1484 0.1585 'International Tables Vol C Tables 4.2.6.8 and 6.1.1.4'
N N 0.0061 0.0033 'International Tables Vol C Tables 4.2.6.8 and 6.1.1.4'
O O 0.0106 0.0060 'International Tables Vol C Tables 4.2.6.8 and 6.1.1.4'
S S 0.1246 0.1234 'International Tables Vol C Tables 4.2.6.8 and 6.1.1.4'

loop_
_geom_angle_atom_site_label_1
_geom_angle_atom_site_label_2
_geom_angle_atom_site_label_3
_geom_angle
_geom_angle_site_symmetry_1
_geom_angle_site_symmetry_3
_geom_angle_publ_flag
O19 S18 N2 108.03(16) . . ?
O19 S18 C21 106.48(17) . . ?
O20 S18 O19 120.63(19) . . ?
O20 S18 N2 105.86(17) . . ?
O20 S18 C21 108.06(17) . . ?
N2 S18 C21 107.15(16) . . ?
C11 O10 C9 120.7(3) . . ?
C1 N2 S18 121.6(2) . . ?
O10 C9 C3 115.6(3) . . ?
C8 C9 O10 122.0(3) . . ?
C8 C9 C3 122.0(3) . . ?
C33 C28 C1 119.3(3) . . ?
C29 C28 C1 122.8(3) . . ?
C29 C28 C33 117.9(3) . . ?
N2 C1 C28 110.9(3) . . ?
N2 C1 C3 110.7(3) . . ?
C28 C1 C3 113.4(3) . . ?
C9 C3 C1 120.3(3) . . ?
C4 C3 C9 117.6(3) . . ?
C4 C3 C1 122.1(3) . . ?
C11 N13 C14 123.4(3) . . ?
C11 N13 C16 118.6(3) . . ?
C16 N13 C14 117.9(3) . . ?
C27 C21 S18 120.1(3) . . ?
C27 C21 C22 120.0(3) . . ?
C22 C21 S18 119.9(3) . . ?
C9 C8 C7 119.8(3) . . ?
O12 C11 O10 123.4(3) . . ?
O12 C11 N13 126.9(3) . . ?
N13 C11 O10 109.7(3) . . ?
C5 C4 C3 120.3(3) . . ?
C21 C27 C26 119.4(4) . . ?
C21 C22 C23 119.3(4) . . ?
C24 C26 C27 122.2(4) . . ?
C28 C33 C32 121.0(4) . . ?
C5 C7 C8 118.3(3) . . ?
C4 C5 Cl6 118.8(3) . . ?
C4 C5 C7 122.0(3) . . ?
C7 C5 Cl6 119.2(3) . . ?
C15 C14 N13 111.8(4) . . ?
C28 C29 C30 120.9(4) . . ?
C26 C24 C25 120.2(4) . . ?
C23 C24 C26 117.4(4) . . ?
C23 C24 C25 122.4(4) . . ?
C24 C23 C22 121.7(4) . . ?
C32 C31 C30 119.2(4) . . ?
C31 C32 C33 120.7(4) . . ?
N13 C16 C17 113.3(4) . . ?
C31 C30 C29 120.4(4) . . ?

loop_
_geom_bond_atom_site_label_1
_geom_bond_atom_site_label_2
_geom_bond_distance
_geom_bond_site_symmetry_2
_geom_bond_publ_flag
S18 O19 1.424(3) . ?
S18 O20 1.424(3) . ?
S18 N2 1.613(3) . ?
S18 C21 1.768(3) . ?
Cl6 C5 1.748(3) . ?
O10 C9 1.387(4) . ?
O10 C11 1.369(4) . ?
O12 C11 1.206(4) . ?
N2 C1 1.467(4) . ?
C9 C3 1.390(5) . ?
C9 C8 1.377(5) . ?
C28 C1 1.518(5) . ?
C28 C33 1.377(5) . ?
C28 C29 1.372(5) . ?
C1 C3 1.527(4) . ?
C3 C4 1.387(4) . ?
N13 C11 1.339(4) . ?
N13 C14 1.485(5) . ?
N13 C16 1.463(5) . ?
C21 C27 1.370(5) . ?
C21 C22 1.378(5) . ?
C8 C7 1.384(5) . ?
C4 C5 1.372(4) . ?
C27 C26 1.377(6) . ?
C22 C23 1.384(5) . ?
C26 C24 1.374(6) . ?
C33 C32 1.378(6) . ?
C7 C5 1.379(5) . ?
C14 C15 1.482(5) . ?
C29 C30 1.389(6) . ?
C24 C23 1.373(6) . ?
C24 C25 1.510(6) . ?
C31 C32 1.361(6) . ?
C31 C30 1.361(6) . ?
C16 C17 1.477(7) . ?
